data_7012582
loop_
_publ_author_name
'Benisvy, Laurent'
'Blake, Alexander J.'
'Collison, David'
'Stephen Davies, E.'
'David Garner, C.'
'McInnes, Eric J. L.'
'McMaster, Jonathan'
'Whittaker, Gavin'
'Wilson, Claire'

_publ_section_title
;
 A phenol?imidazole pro-ligand that can exist as a phenoxyl radical,
 alone and when complexed to copper(ii) and zinc(ii)Based on the
 presentation given at Dalton Discussion No. 5, 10?12th April 2003,
 Noordwijkerhout, The Netherlands.
;
_journal_issue 10
_journal_name_full 'Dalton Transactions'
_journal_page_first 1975
_journal_paper_doi 10.1039/b212209j
_journal_year 2003
_chemical_formula_sum 'C61 H74 Cu N4 O5'
_chemical_formula_weight 1006.78
_chemical_name_common (CuL2).3MeOH
_chemical_name_systematic
; 
? 
;
_space_group_IT_number 2
_symmetry_cell_setting triclinic
_symmetry_space_group_name_Hall '-P 1'
_symmetry_space_group_name_H-M 'P -1'
_atom_sites_solution_hydrogens 'geometrically placed, MeOH delta-F'
_atom_sites_solution_primary Patterson
_atom_sites_solution_secondary difmap
_audit_creation_method SHELXL-97
_cell_angle_alpha 70.972(2)
_cell_angle_beta 74.630(2)
_cell_angle_gamma 68.125(2)
_cell_formula_units_Z 2
_cell_length_a 12.207(1)
_cell_length_b 13.790(1)
_cell_length_c 18.805(2)
_cell_measurement_reflns_used 7140
_cell_measurement_temperature 150(2)
_cell_measurement_theta_max 28.485
_cell_measurement_theta_min 2.315
_cell_volume 2739.7(4)
_computing_cell_refinement 'Bruker SAINT'
_computing_data_collection 'Bruker SMART'
_computing_data_reduction 'Bruker SHELXTL'
_computing_molecular_graphics 'Bruker SHELXTL'
_computing_publication_material 'Bruker SHELXTL'
_computing_structure_refinement 'SHELXL-97 (Sheldrick, 1997)'
_computing_structure_solution 'SHELXS-97 (Sheldrick, 1990)'
_diffrn_ambient_temperature 150(2)
_diffrn_measured_fraction_theta_full 0.952
_diffrn_measured_fraction_theta_max 0.852
_diffrn_measurement_device_type 'Bruker SMART1000 CCD area detector'
_diffrn_measurement_method omega
_diffrn_radiation_monochromator graphite
_diffrn_radiation_source 'normal-focus sealed tube'
_diffrn_radiation_type MoK\a
_diffrn_radiation_wavelength 0.71073
_diffrn_reflns_av_R_equivalents 0.043
_diffrn_reflns_av_sigmaI/netI 0.0562
_diffrn_reflns_limit_h_max 15
_diffrn_reflns_limit_h_min -16
_diffrn_reflns_limit_k_max 18
_diffrn_reflns_limit_k_min -18
_diffrn_reflns_limit_l_max 24
_diffrn_reflns_limit_l_min -24
_diffrn_reflns_number 19728
_diffrn_reflns_theta_full 27.50
_diffrn_reflns_theta_max 28.87
_diffrn_reflns_theta_min 1.65
_exptl_absorpt_coefficient_mu 0.450
_exptl_absorpt_correction_T_max 0.921
_exptl_absorpt_correction_T_min 0.615
_exptl_absorpt_correction_type multi-scan
_exptl_absorpt_process_details 'Bruker SADABS v2.03 (2001)'
_exptl_crystal_colour red-brown
_exptl_crystal_density_diffrn 1.220
_exptl_crystal_density_method 'not measured'
_exptl_crystal_description column
_exptl_crystal_F_000 1074
_exptl_crystal_size_max 0.36
_exptl_crystal_size_mid 0.25
_exptl_crystal_size_min 0.13
_refine_diff_density_max 0.695
_refine_diff_density_min -0.387
_refine_diff_density_rms 0.078
_refine_ls_extinction_method none
_refine_ls_goodness_of_fit_ref 1.037
_refine_ls_hydrogen_treatment 'riding model, MeOH rigid rotating group'
_refine_ls_matrix_type full
_refine_ls_number_parameters 646
_refine_ls_number_reflns 12280
_refine_ls_number_restraints 0
_refine_ls_restrained_S_all 1.037
_refine_ls_R_factor_all 0.0681
_refine_ls_R_factor_gt 0.0501
_refine_ls_shift/su_max 0.002
_refine_ls_shift/su_mean 0.000
_refine_ls_structure_factor_coef Fsqd
_refine_ls_weighting_details 'calc w=1/[\s^2^(Fo^2^)+(0.0783P)^2^] where P=(Fo^2^+2Fc^2^)/3'
_refine_ls_weighting_scheme calc
_refine_ls_wR_factor_gt 0.1306
_refine_ls_wR_factor_ref 0.1392
_reflns_number_gt 9231
_reflns_number_total 12281
_reflns_threshold_expression >2sigma(I)
_cod_data_source_file b212209j.txt
_cod_data_source_block cupzbu
_cod_depositor_comments
;
The following automatic conversions were performed:
'_symmetry_cell_setting' value 'Triclinic' changed to 'triclinic'
according to '/home/saulius/struct/CIF-dictionaries/cif_core.dic'
dictionary named 'cif_core.dic' version 2.4.1 from 2010-06-29.

Automatic conversion script
Id: cif_fix_enum 1527 2010-12-29 10:47:43Z saulius 
;
_cod_original_sg_symbol_H-M P-1
_cod_database_code 7012582

loop_
_symmetry_equiv_pos_as_xyz
'x, y, z'
'-x, -y, -z'

loop_
_atom_site_label
_atom_site_type_symbol
_atom_site_fract_x
_atom_site_fract_y
_atom_site_fract_z
_atom_site_U_iso_or_equiv
_atom_site_adp_type
_atom_site_occupancy
_atom_site_symmetry_multiplicity
_atom_site_calc_flag
_atom_site_refinement_flags
_atom_site_disorder_assembly
_atom_site_disorder_group
Cu Cu 0.55407(2) 0.94469(2) 0.269330(15) 0.01831(9) Uani 1 1 d . . .
O1 O 0.42376(13) 1.04860(12) 0.31448(9) 0.0208(3) Uani 1 1 d . . .
C1 C 0.61991(19) 0.97532(18) 0.39585(12) 0.0189(4) Uani 1 1 d . . .
N2 N 0.70183(16) 0.93146(15) 0.44335(10) 0.0198(4) Uani 1 1 d . . .
H2A H 0.7073 0.9615 0.4765 0.024 Uiso 1 1 calc R . .
C3 C 0.7753(2) 0.83225(18) 0.43157(13) 0.0200(5) Uani 1 1 d . . .
C4 C 0.73470(19) 0.81716(17) 0.37593(12) 0.0190(4) Uani 1 1 d . . .
N5 N 0.63816(16) 0.90681(15) 0.35439(10) 0.0182(4) Uani 1 1 d . . .
C6 C 0.8763(2) 0.76446(19) 0.47336(13) 0.0223(5) Uani 1 1 d . . .
C7 C 0.9622(2) 0.8061(2) 0.47539(15) 0.0315(6) Uani 1 1 d . . .
H7A H 0.9555 0.8796 0.4506 0.038 Uiso 1 1 calc R . .
C8 C 1.0582(2) 0.7410(2) 0.51341(16) 0.0399(7) Uani 1 1 d . . .
H8A H 1.1170 0.7702 0.5142 0.048 Uiso 1 1 calc R . .
C9 C 1.0688(2) 0.6342(2) 0.55009(16) 0.0389(7) Uani 1 1 d . . .
H9A H 1.1342 0.5900 0.5763 0.047 Uiso 1 1 calc R . .
C10 C 0.9832(3) 0.5920(2) 0.54839(16) 0.0409(7) Uani 1 1 d . . .
H10A H 0.9900 0.5185 0.5734 0.049 Uiso 1 1 calc R . .
C11 C 0.8874(2) 0.6565(2) 0.51043(15) 0.0334(6) Uani 1 1 d . . .
H11A H 0.8289 0.6269 0.5097 0.040 Uiso 1 1 calc R . .
C12 C 0.7839(2) 0.72849(18) 0.33766(13) 0.0217(5) Uani 1 1 d . . .
C13 C 0.9067(2) 0.69247(19) 0.31130(14) 0.0284(5) Uani 1 1 d . . .
H13A H 0.9582 0.7226 0.3208 0.034 Uiso 1 1 calc R . .
C14 C 0.9541(3) 0.6134(2) 0.27152(16) 0.0377(7) Uani 1 1 d . . .
H14A H 1.0376 0.5907 0.2531 0.045 Uiso 1 1 calc R . .
C15 C 0.8806(3) 0.5674(2) 0.25839(16) 0.0407(7) Uani 1 1 d . . .
H15A H 0.9135 0.5124 0.2317 0.049 Uiso 1 1 calc R . .
C16 C 0.7581(3) 0.6022(2) 0.28459(15) 0.0369(7) Uani 1 1 d . . .
H16A H 0.7072 0.5711 0.2756 0.044 Uiso 1 1 calc R . .
C17 C 0.7099(2) 0.68255(19) 0.32400(14) 0.0268(5) Uani 1 1 d . . .
H17A H 0.6262 0.7061 0.3416 0.032 Uiso 1 1 calc R . .
C18 C 0.53559(19) 1.08458(18) 0.38542(12) 0.0195(5) Uani 1 1 d . . .
C19 C 0.44633(19) 1.11890(18) 0.33954(12) 0.0199(5) Uani 1 1 d . . .
C20 C 0.3791(2) 1.23089(19) 0.32065(13) 0.0220(5) Uani 1 1 d . . .
C21 C 0.4017(2) 1.29951(19) 0.35100(13) 0.0256(5) Uani 1 1 d . . .
H21A H 0.3566 1.3740 0.3386 0.031 Uiso 1 1 calc R . .
C22 C 0.4865(2) 1.26631(18) 0.39855(13) 0.0233(5) Uani 1 1 d . . .
C23 C 0.5532(2) 1.15785(18) 0.41480(13) 0.0220(5) Uani 1 1 d . . .
H23A H 0.6121 1.1326 0.4466 0.026 Uiso 1 1 calc R . .
C24 C 0.2887(2) 1.2746(2) 0.26516(14) 0.0268(5) Uani 1 1 d . . .
C25 C 0.3548(2) 1.2496(2) 0.18816(14) 0.0344(6) Uani 1 1 d . . .
H25A H 0.3920 1.1714 0.1956 0.052 Uiso 1 1 calc R . .
H25B H 0.4167 1.2852 0.1671 0.052 Uiso 1 1 calc R . .
H25C H 0.2977 1.2764 0.1527 0.052 Uiso 1 1 calc R . .
C26 C 0.1881(2) 1.2232(2) 0.29672(16) 0.0353(6) Uani 1 1 d . . .
H26A H 0.2226 1.1444 0.3065 0.053 Uiso 1 1 calc R . .
H26B H 0.1340 1.2496 0.2594 0.053 Uiso 1 1 calc R . .
H26C H 0.1434 1.2426 0.3444 0.053 Uiso 1 1 calc R . .
C27 C 0.2315(3) 1.3981(2) 0.25000(16) 0.0393(7) Uani 1 1 d . . .
H27A H 0.2944 1.4326 0.2299 0.059 Uiso 1 1 calc R . .
H27B H 0.1861 1.4169 0.2977 0.059 Uiso 1 1 calc R . .
H27C H 0.1775 1.4235 0.2127 0.059 Uiso 1 1 calc R . .
C28 C 0.5093(2) 1.34941(19) 0.42589(14) 0.0282(5) Uani 1 1 d . . .
C29 C 0.5596(3) 1.4262(3) 0.35668(19) 0.0516(8) Uani 1 1 d . . .
H29A H 0.6346 1.3846 0.3306 0.077 Uiso 1 1 calc R . .
H29B H 0.5749 1.4793 0.3737 0.077 Uiso 1 1 calc R . .
H29C H 0.5016 1.4637 0.3215 0.077 Uiso 1 1 calc R . .
C30 C 0.3932(3) 1.4169(2) 0.46538(17) 0.0456(8) Uani 1 1 d . . .
H30A H 0.3593 1.3693 0.5098 0.068 Uiso 1 1 calc R . .
H30B H 0.3359 1.4550 0.4297 0.068 Uiso 1 1 calc R . .
H30C H 0.4099 1.4696 0.4820 0.068 Uiso 1 1 calc R . .
C31 C 0.5992(4) 1.2963(3) 0.4805(2) 0.0722(12) Uani 1 1 d . . .
H31A H 0.6742 1.2529 0.4557 0.108 Uiso 1 1 calc R . .
H31B H 0.5672 1.2495 0.5264 0.108 Uiso 1 1 calc R . .
H31C H 0.6143 1.3521 0.4946 0.108 Uiso 1 1 calc R . .
O1A O 0.45755(13) 0.91169(13) 0.22101(9) 0.0224(3) Uani 1 1 d . . .
C1A C 0.70081(19) 0.84734(18) 0.14627(12) 0.0195(5) Uani 1 1 d . . .
N2A N 0.81263(16) 0.82610(16) 0.10496(11) 0.0238(4) Uani 1 1 d . . .
H2AA H 0.8410 0.7848 0.0729 0.029 Uiso 1 1 calc R . .
C3A C 0.8748(2) 0.87966(19) 0.12122(13) 0.0224(5) Uani 1 1 d . . .
C4A C 0.79701(19) 0.93509(18) 0.17238(13) 0.0200(5) Uani 1 1 d . . .
N5A N 0.68862(16) 0.91367(15) 0.18816(10) 0.0184(4) Uani 1 1 d . . .
C6A C 1.0020(2) 0.8630(2) 0.08814(13) 0.0257(5) Uani 1 1 d . . .
C7A C 1.0568(2) 0.9406(2) 0.07641(14) 0.0278(5) Uani 1 1 d . . .
H7AA H 1.0113 1.0071 0.0894 0.033 Uiso 1 1 calc R . .
C8A C 1.1774(2) 0.9215(2) 0.04586(15) 0.0357(6) Uani 1 1 d . . .
H8AA H 1.2137 0.9752 0.0378 0.043 Uiso 1 1 calc R . .
C9A C 1.2448(2) 0.8251(3) 0.02711(18) 0.0460(8) Uani 1 1 d . . .
H9AA H 1.3274 0.8124 0.0066 0.055 Uiso 1 1 calc R . .
C10A C 1.1923(3) 0.7472(3) 0.0381(2) 0.0507(8) Uani 1 1 d . . .
H10B H 1.2384 0.6810 0.0249 0.061 Uiso 1 1 calc R . .
C11A C 1.0715(2) 0.7660(2) 0.06866(17) 0.0377(7) Uani 1 1 d . . .
H11B H 1.0357 0.7121 0.0764 0.045 Uiso 1 1 calc R . .
C12A C 0.8072(2) 1.01208(18) 0.20754(13) 0.0215(5) Uani 1 1 d . . .
C13A C 0.9005(2) 0.9883(2) 0.24533(14) 0.0269(5) Uani 1 1 d . . .
H13B H 0.9613 0.9202 0.2491 0.032 Uiso 1 1 calc R . .
C14A C 0.9060(2) 1.0636(2) 0.27794(16) 0.0347(6) Uani 1 1 d . . .
H14B H 0.9713 1.0470 0.3030 0.042 Uiso 1 1 calc R . .
C15A C 0.8173(2) 1.1617(2) 0.27402(16) 0.0368(6) Uani 1 1 d . . .
H15B H 0.8211 1.2124 0.2967 0.044 Uiso 1 1 calc R . .
C16A C 0.7225(2) 1.1865(2) 0.23696(15) 0.0336(6) Uani 1 1 d . . .
H16B H 0.6611 1.2541 0.2344 0.040 Uiso 1 1 calc R . .
C17A C 0.7173(2) 1.11268(19) 0.20364(14) 0.0268(5) Uani 1 1 d . . .
H17B H 0.6525 1.1302 0.1779 0.032 Uiso 1 1 calc R . .
C18A C 0.6149(2) 0.79514(18) 0.14996(12) 0.0198(5) Uani 1 1 d . . .
C19A C 0.49772(19) 0.82575(18) 0.19228(13) 0.0198(5) Uani 1 1 d . . .
C20A C 0.4235(2) 0.7615(2) 0.20374(13) 0.0233(5) Uani 1 1 d . . .
C21A C 0.4663(2) 0.67593(19) 0.16943(14) 0.0263(5) Uani 1 1 d . . .
H21B H 0.4147 0.6354 0.1758 0.032 Uiso 1 1 calc R . .
C22A C 0.5800(2) 0.64585(19) 0.12634(13) 0.0238(5) Uani 1 1 d . . .
C23A C 0.6532(2) 0.70667(19) 0.11818(13) 0.0225(5) Uani 1 1 d . . .
H23B H 0.7318 0.6878 0.0901 0.027 Uiso 1 1 calc R . .
C24A C 0.3056(2) 0.7782(2) 0.26030(15) 0.0298(6) Uani 1 1 d . . .
C25A C 0.2359(3) 0.7041(3) 0.26202(19) 0.0486(8) Uani 1 1 d . . .
H25D H 0.1614 0.7176 0.2986 0.073 Uiso 1 1 calc R . .
H25E H 0.2848 0.6284 0.2775 0.073 Uiso 1 1 calc R . .
H25F H 0.2173 0.7192 0.2111 0.073 Uiso 1 1 calc R . .
C26A C 0.3374(2) 0.7479(2) 0.34041(15) 0.0359(6) Uani 1 1 d . . .
H26D H 0.3814 0.7941 0.3413 0.054 Uiso 1 1 calc R . .
H26E H 0.3873 0.6721 0.3529 0.054 Uiso 1 1 calc R . .
H26F H 0.2638 0.7583 0.3779 0.054 Uiso 1 1 calc R . .
C27A C 0.2211(2) 0.8944(2) 0.24298(17) 0.0371(7) Uani 1 1 d . . .
H27D H 0.2623 0.9440 0.2416 0.056 Uiso 1 1 calc R . .
H27E H 0.1501 0.9014 0.2828 0.056 Uiso 1 1 calc R . .
H27F H 0.1966 0.9123 0.1934 0.056 Uiso 1 1 calc R . .
C28A C 0.6259(2) 0.5490(2) 0.09098(15) 0.0303(6) Uani 1 1 d . . .
C29A C 0.6523(3) 0.5876(3) 0.00569(17) 0.0576(9) Uani 1 1 d . . .
H29D H 0.5786 0.6373 -0.0136 0.086 Uiso 1 1 calc R . .
H29E H 0.6833 0.5256 -0.0167 0.086 Uiso 1 1 calc R . .
H29F H 0.7120 0.6252 -0.0083 0.086 Uiso 1 1 calc R . .
C30A C 0.7415(3) 0.4694(2) 0.1215(2) 0.0513(8) Uani 1 1 d . . .
H30D H 0.8016 0.5063 0.1083 0.077 Uiso 1 1 calc R . .
H30E H 0.7723 0.4080 0.0984 0.077 Uiso 1 1 calc R . .
H30F H 0.7238 0.4433 0.1770 0.077 Uiso 1 1 calc R . .
C31A C 0.5359(3) 0.4866(3) 0.1130(2) 0.0513(8) Uani 1 1 d . . .
H31D H 0.4614 0.5344 0.0940 0.077 Uiso 1 1 calc R . .
H31E H 0.5194 0.4610 0.1686 0.077 Uiso 1 1 calc R . .
H31F H 0.5694 0.4247 0.0904 0.077 Uiso 1 1 calc R . .
O1S O 0.83850(17) 0.79170(18) -0.04083(11) 0.0445(5) Uani 1 1 d . . .
H1S H 0.7738 0.8314 -0.0564 0.067 Uiso 1 1 calc R . .
C1S C 0.9321(3) 0.7826(3) -0.1038(2) 0.0622(10) Uani 1 1 d . . .
H1S1 H 0.9169 0.8507 -0.1435 0.093 Uiso 1 1 calc R . .
H1S2 H 0.9362 0.7241 -0.1242 0.093 Uiso 1 1 calc R . .
H1S3 H 1.0082 0.7666 -0.0874 0.093 Uiso 1 1 calc R . .
O2S O 0.37239(16) 1.06803(16) 0.08865(11) 0.0360(4) Uani 1 1 d . . .
H2S H 0.3847 1.0210 0.1299 0.054 Uiso 1 1 calc R . .
C2S C 0.4796(2) 1.0930(2) 0.05078(15) 0.0346(6) Uani 1 1 d . . .
H2S1 H 0.4991 1.1300 0.0799 0.052 Uiso 1 1 calc R . .
H2S2 H 0.4686 1.1400 -0.0003 0.052 Uiso 1 1 calc R . .
H2S3 H 0.5451 1.0261 0.0466 0.052 Uiso 1 1 calc R . .
O3S O 0.27642(15) 0.98600(15) 0.44427(10) 0.0302(4) Uani 1 1 d . . .
H3S H 0.3167 0.9999 0.4006 0.045 Uiso 1 1 calc R . .
C3S C 0.1667(3) 0.9793(3) 0.43780(17) 0.0417(7) Uani 1 1 d . . .
H3S1 H 0.1270 0.9491 0.4884 0.063 Uiso 1 1 calc R . .
H3S2 H 0.1821 0.9326 0.4043 0.063 Uiso 1 1 calc R . .
H3S3 H 0.1151 1.0517 0.4163 0.063 Uiso 1 1 calc R . .

loop_
_atom_site_aniso_label
_atom_site_aniso_U_11
_atom_site_aniso_U_22
_atom_site_aniso_U_33
_atom_site_aniso_U_23
_atom_site_aniso_U_13
_atom_site_aniso_U_12
Cu 0.01721(15) 0.02006(15) 0.01928(15) -0.00804(11) -0.00583(10) -0.00306(11)
O1 0.0173(8) 0.0228(8) 0.0249(8) -0.0121(7) -0.0073(6) -0.0012(7)
C1 0.0173(11) 0.0213(11) 0.0194(11) -0.0050(9) -0.0044(9) -0.0067(9)
N2 0.0206(10) 0.0200(10) 0.0198(10) -0.0055(8) -0.0076(8) -0.0042(8)
C3 0.0202(11) 0.0190(11) 0.0199(11) -0.0032(9) -0.0059(9) -0.0048(9)
C4 0.0173(11) 0.0171(11) 0.0213(11) -0.0028(9) -0.0069(9) -0.0032(9)
N5 0.0167(9) 0.0185(9) 0.0198(9) -0.0043(8) -0.0065(7) -0.0040(8)
C6 0.0197(11) 0.0225(12) 0.0208(12) -0.0054(10) -0.0068(9) -0.0001(9)
C7 0.0300(14) 0.0329(14) 0.0300(14) -0.0030(11) -0.0122(11) -0.0072(11)
C8 0.0263(14) 0.0526(19) 0.0409(16) -0.0074(14) -0.0153(12) -0.0096(13)
C9 0.0318(15) 0.0393(16) 0.0336(15) -0.0062(13) -0.0181(12) 0.0080(12)
C10 0.0532(18) 0.0240(14) 0.0381(16) -0.0005(12) -0.0245(14) 0.0013(13)
C11 0.0377(15) 0.0266(13) 0.0368(15) -0.0041(11) -0.0178(12) -0.0065(12)
C12 0.0278(12) 0.0143(11) 0.0195(11) -0.0013(9) -0.0113(9) -0.0004(9)
C13 0.0271(13) 0.0235(13) 0.0302(13) -0.0066(11) -0.0102(10) 0.0005(10)
C14 0.0364(15) 0.0270(14) 0.0353(15) -0.0100(12) -0.0083(12) 0.0094(12)
C15 0.064(2) 0.0208(13) 0.0294(14) -0.0095(11) -0.0100(14) 0.0002(13)
C16 0.064(2) 0.0225(13) 0.0299(14) -0.0025(11) -0.0200(13) -0.0149(13)
C17 0.0332(14) 0.0204(12) 0.0266(13) -0.0043(10) -0.0110(10) -0.0053(10)
C18 0.0198(11) 0.0195(11) 0.0184(11) -0.0049(9) -0.0040(9) -0.0046(9)
C19 0.0183(11) 0.0227(12) 0.0183(11) -0.0085(9) -0.0043(9) -0.0023(9)
C20 0.0218(12) 0.0224(12) 0.0179(11) -0.0057(9) -0.0060(9) -0.0001(10)
C21 0.0295(13) 0.0194(12) 0.0253(12) -0.0073(10) -0.0087(10) -0.0005(10)
C22 0.0289(13) 0.0191(12) 0.0233(12) -0.0085(10) -0.0066(10) -0.0048(10)
C23 0.0243(12) 0.0232(12) 0.0198(11) -0.0063(10) -0.0079(9) -0.0054(10)
C24 0.0261(13) 0.0245(12) 0.0267(13) -0.0096(10) -0.0128(10) 0.0038(10)
C25 0.0424(16) 0.0350(15) 0.0217(13) -0.0085(11) -0.0132(11) -0.0011(12)
C26 0.0260(13) 0.0410(16) 0.0359(15) -0.0104(13) -0.0144(11) -0.0001(12)
C27 0.0417(16) 0.0305(15) 0.0396(16) -0.0122(13) -0.0244(13) 0.0104(12)
C28 0.0356(14) 0.0213(12) 0.0318(14) -0.0096(11) -0.0118(11) -0.0067(11)
C29 0.063(2) 0.0457(19) 0.057(2) -0.0215(16) 0.0010(16) -0.0289(17)
C30 0.061(2) 0.0420(17) 0.0423(17) -0.0216(14) -0.0002(15) -0.0217(16)
C31 0.111(3) 0.0360(18) 0.098(3) -0.0229(19) -0.072(3) -0.011(2)
O1A 0.0188(8) 0.0246(9) 0.0275(9) -0.0134(7) -0.0064(7) -0.0034(7)
C1A 0.0187(11) 0.0212(11) 0.0184(11) -0.0058(9) -0.0051(9) -0.0040(9)
N2A 0.0211(10) 0.0272(11) 0.0255(11) -0.0134(9) -0.0022(8) -0.0055(9)
C3A 0.0206(12) 0.0240(12) 0.0228(12) -0.0057(10) -0.0029(9) -0.0078(10)
C4A 0.0182(11) 0.0182(11) 0.0227(12) -0.0033(9) -0.0061(9) -0.0044(9)
N5A 0.0170(9) 0.0179(9) 0.0205(10) -0.0052(8) -0.0055(7) -0.0038(8)
C6A 0.0230(12) 0.0326(14) 0.0226(12) -0.0092(11) -0.0032(9) -0.0086(11)
C7A 0.0281(13) 0.0345(14) 0.0236(12) -0.0076(11) -0.0037(10) -0.0129(11)
C8A 0.0308(14) 0.0507(17) 0.0303(14) -0.0066(13) -0.0032(11) -0.0223(13)
C9A 0.0221(14) 0.070(2) 0.0489(18) -0.0268(17) 0.0089(12) -0.0175(15)
C10A 0.0298(15) 0.055(2) 0.070(2) -0.0385(18) 0.0050(15) -0.0056(14)
C11A 0.0244(13) 0.0406(16) 0.0510(18) -0.0225(14) 0.0021(12) -0.0099(12)
C12A 0.0213(11) 0.0229(12) 0.0214(12) -0.0067(10) -0.0009(9) -0.0090(10)
C13A 0.0241(12) 0.0259(13) 0.0315(13) -0.0102(11) -0.0068(10) -0.0046(10)
C14A 0.0314(14) 0.0425(16) 0.0398(16) -0.0185(13) -0.0078(12) -0.0138(13)
C15A 0.0423(16) 0.0326(15) 0.0441(16) -0.0206(13) 0.0001(13) -0.0168(13)
C16A 0.0346(15) 0.0229(13) 0.0421(16) -0.0111(12) -0.0024(12) -0.0078(11)
C17A 0.0257(13) 0.0238(12) 0.0304(13) -0.0064(10) -0.0067(10) -0.0061(10)
C18A 0.0229(12) 0.0189(11) 0.0185(11) -0.0035(9) -0.0088(9) -0.0048(9)
C19A 0.0204(11) 0.0199(11) 0.0204(11) -0.0073(9) -0.0089(9) -0.0021(9)
C20A 0.0204(12) 0.0293(13) 0.0230(12) -0.0099(10) -0.0070(9) -0.0057(10)
C21A 0.0312(13) 0.0269(13) 0.0285(13) -0.0072(10) -0.0104(10) -0.0137(11)
C22A 0.0296(13) 0.0222(12) 0.0233(12) -0.0092(10) -0.0087(10) -0.0060(10)
C23A 0.0227(12) 0.0227(12) 0.0223(12) -0.0076(10) -0.0055(9) -0.0044(10)
C24A 0.0226(12) 0.0403(15) 0.0326(14) -0.0159(12) -0.0024(10) -0.0121(11)
C25A 0.0345(16) 0.067(2) 0.062(2) -0.0361(18) 0.0091(14) -0.0304(16)
C26A 0.0361(15) 0.0425(16) 0.0291(14) -0.0098(12) -0.0001(11) -0.0151(13)
C27A 0.0198(13) 0.0507(18) 0.0444(16) -0.0222(14) -0.0083(11) -0.0040(12)
C28A 0.0378(15) 0.0264(13) 0.0327(14) -0.0136(11) -0.0075(11) -0.0104(11)
C29A 0.101(3) 0.0429(18) 0.0366(18) -0.0197(15) -0.0037(18) -0.0287(19)
C30A 0.058(2) 0.0323(16) 0.065(2) -0.0205(16) -0.0184(17) -0.0030(15)
C31A 0.058(2) 0.0459(18) 0.065(2) -0.0319(17) -0.0025(17) -0.0228(16)
O1S 0.0347(11) 0.0609(14) 0.0326(11) -0.0145(10) -0.0058(9) -0.0065(10)
C1S 0.050(2) 0.089(3) 0.050(2) -0.036(2) 0.0035(16) -0.017(2)
O2S 0.0336(10) 0.0367(11) 0.0358(11) -0.0041(9) -0.0122(8) -0.0089(9)
C2S 0.0382(15) 0.0344(15) 0.0285(14) -0.0091(12) -0.0071(11) -0.0063(12)
O3S 0.0327(10) 0.0389(10) 0.0242(9) -0.0101(8) -0.0055(7) -0.0145(8)
C3S 0.0405(16) 0.0500(18) 0.0436(17) -0.0182(15) -0.0037(13) -0.0208(14)

loop_
_atom_type_symbol
_atom_type_description
_atom_type_scat_dispersion_real
_atom_type_scat_dispersion_imag
_atom_type_scat_source
C C 0.0033 0.0016 'International Tables Vol C Tables 4.2.6.8 and 6.1.1.4'
H H 0.0000 0.0000 'International Tables Vol C Tables 4.2.6.8 and 6.1.1.4'
N N 0.0061 0.0033 'International Tables Vol C Tables 4.2.6.8 and 6.1.1.4'
O O 0.0106 0.0060 'International Tables Vol C Tables 4.2.6.8 and 6.1.1.4'
Cu Cu 0.3201 1.2651 'International Tables Vol C Tables 4.2.6.8 and 6.1.1.4'

loop_
_geom_angle_atom_site_label_1
_geom_angle_atom_site_label_2
_geom_angle_atom_site_label_3
_geom_angle
_geom_angle_site_symmetry_1
_geom_angle_site_symmetry_3
_geom_angle_publ_flag
O1A Cu O1 95.33(6) . . y
O1A Cu N5A 90.15(7) . . y
O1 Cu N5A 149.28(7) . . y
O1A Cu N5 148.97(7) . . y
O1 Cu N5 90.10(7) . . y
N5A Cu N5 100.58(7) . . y
C19 O1 Cu 119.66(13) . . y
N5 C1 N2 108.70(19) . . ?
N5 C1 C18 125.6(2) . . ?
N2 C1 C18 125.28(19) . . ?
C1 N2 C3 109.19(18) . . ?
C4 C3 N2 105.85(19) . . ?
C4 C3 C6 131.4(2) . . ?
N2 C3 C6 122.69(19) . . ?
C3 C4 N5 108.40(19) . . ?
C3 C4 C12 129.4(2) . . ?
N5 C4 C12 122.00(19) . . ?
C1 N5 C4 107.85(17) . . ?
C1 N5 Cu 122.68(15) . . ?
C4 N5 Cu 128.84(14) . . ?
C7 C6 C11 118.9(2) . . ?
C7 C6 C3 120.9(2) . . ?
C11 C6 C3 120.2(2) . . ?
C6 C7 C8 120.4(2) . . ?
C9 C8 C7 120.5(3) . . ?
C8 C9 C10 119.4(3) . . ?
C9 C10 C11 120.3(3) . . ?
C10 C11 C6 120.5(2) . . ?
C17 C12 C13 118.8(2) . . ?
C17 C12 C4 121.4(2) . . ?
C13 C12 C4 119.7(2) . . ?
C14 C13 C12 120.8(2) . . ?
C15 C14 C13 120.4(3) . . ?
C14 C15 C16 119.5(2) . . ?
C15 C16 C17 120.2(3) . . ?
C12 C17 C16 120.3(2) . . ?
C23 C18 C19 120.7(2) . . ?
C23 C18 C1 118.4(2) . . ?
C19 C18 C1 120.53(19) . . ?
O1 C19 C18 121.5(2) . . ?
O1 C19 C20 120.11(19) . . ?
C18 C19 C20 118.4(2) . . ?
C21 C20 C19 117.9(2) . . ?
C21 C20 C24 121.3(2) . . ?
C19 C20 C24 120.7(2) . . ?
C20 C21 C22 124.3(2) . . ?
C23 C22 C21 117.0(2) . . ?
C23 C22 C28 122.5(2) . . ?
C21 C22 C28 120.3(2) . . ?
C22 C23 C18 121.5(2) . . ?
C26 C24 C25 109.7(2) . . ?
C26 C24 C27 108.2(2) . . ?
C25 C24 C27 107.2(2) . . ?
C26 C24 C20 111.0(2) . . ?
C25 C24 C20 108.94(19) . . ?
C27 C24 C20 111.7(2) . . ?
C31 C28 C30 108.7(2) . . ?
C31 C28 C22 112.0(2) . . ?
C30 C28 C22 111.0(2) . . ?
C31 C28 C29 108.0(3) . . ?
C30 C28 C29 108.1(2) . . ?
C22 C28 C29 109.0(2) . . ?
C19A O1A Cu 122.50(14) . . ?
N5A C1A N2A 109.08(19) . . ?
N5A C1A C18A 126.3(2) . . ?
N2A C1A C18A 124.23(19) . . ?
C1A N2A C3A 109.12(18) . . ?
C4A C3A N2A 105.92(19) . . ?
C4A C3A C6A 134.1(2) . . ?
N2A C3A C6A 119.8(2) . . ?
C3A C4A N5A 108.75(19) . . ?
C3A C4A C12A 132.1(2) . . ?
N5A C4A C12A 119.07(19) . . ?
C1A N5A C4A 107.11(18) . . ?
C1A N5A Cu 123.02(15) . . ?
C4A N5A Cu 128.71(14) . . ?
C7A C6A C11A 118.3(2) . . ?
C7A C6A C3A 122.1(2) . . ?
C11A C6A C3A 119.6(2) . . ?
C8A C7A C6A 120.5(2) . . ?
C9A C8A C7A 120.4(3) . . ?
C8A C9A C10A 120.1(2) . . ?
C9A C10A C11A 119.7(3) . . ?
C10A C11A C6A 121.0(3) . . ?
C13A C12A C17A 118.7(2) . . ?
C13A C12A C4A 122.5(2) . . ?
C17A C12A C4A 118.7(2) . . ?
C12A C13A C14A 120.5(2) . . ?
C15A C14A C13A 120.4(2) . . ?
C14A C15A C16A 120.0(2) . . ?
C17A C16A C15A 120.0(2) . . ?
C16A C17A C12A 120.5(2) . . ?
C23A C18A C19A 120.4(2) . . ?
C23A C18A C1A 118.9(2) . . ?
C19A C18A C1A 120.37(19) . . ?
O1A C19A C20A 120.3(2) . . ?
O1A C19A C18A 121.67(19) . . ?
C20A C19A C18A 118.00(19) . . ?
C21A C20A C19A 118.6(2) . . ?
C21A C20A C24A 120.9(2) . . ?
C19A C20A C24A 120.2(2) . . ?
C20A C21A C22A 124.3(2) . . ?
C23A C22A C21A 116.4(2) . . ?
C23A C22A C28A 120.5(2) . . ?
C21A C22A C28A 123.0(2) . . ?
C22A C23A C18A 122.2(2) . . ?
C27A C24A C20A 113.2(2) . . ?
C27A C24A C26A 109.3(2) . . ?
C20A C24A C26A 107.4(2) . . ?
C27A C24A C25A 107.1(2) . . ?
C20A C24A C25A 112.2(2) . . ?
C26A C24A C25A 107.5(2) . . ?
C29A C28A C31A 109.6(2) . . ?
C29A C28A C22A 109.6(2) . . ?
C31A C28A C22A 112.1(2) . . ?
C29A C28A C30A 109.6(3) . . ?
C31A C28A C30A 107.0(2) . . ?
C22A C28A C30A 108.9(2) . . ?

loop_
_geom_bond_atom_site_label_1
_geom_bond_atom_site_label_2
_geom_bond_distance
_geom_bond_site_symmetry_2
_geom_bond_publ_flag
Cu O1A 1.9126(15) . y
Cu O1 1.9192(15) . y
Cu N5A 1.9452(18) . y
Cu N5 1.9523(18) . y
O1 C19 1.343(2) . ?
C1 N5 1.335(3) . ?
C1 N2 1.354(3) . ?
C1 C18 1.458(3) . ?
N2 C3 1.380(3) . ?
C3 C4 1.371(3) . ?
C3 C6 1.479(3) . ?
C4 N5 1.386(3) . ?
C4 C12 1.473(3) . ?
C6 C7 1.383(3) . ?
C6 C11 1.394(3) . ?
C7 C8 1.390(4) . ?
C8 C9 1.380(4) . ?
C9 C10 1.383(4) . ?
C10 C11 1.386(4) . ?
C12 C17 1.392(3) . ?
C12 C13 1.397(3) . ?
C13 C14 1.384(3) . ?
C14 C15 1.383(4) . ?
C15 C16 1.393(4) . ?
C16 C17 1.393(3) . ?
C18 C23 1.400(3) . ?
C18 C19 1.415(3) . ?
C19 C20 1.427(3) . ?
C20 C21 1.389(3) . ?
C20 C24 1.541(3) . ?
C21 C22 1.397(3) . ?
C22 C23 1.385(3) . ?
C22 C28 1.534(3) . ?
C24 C26 1.533(4) . ?
C24 C25 1.538(3) . ?
C24 C27 1.541(3) . ?
C28 C31 1.517(4) . ?
C28 C30 1.528(4) . ?
C28 C29 1.534(4) . ?
O1A C19A 1.334(3) . ?
C1A N5A 1.336(3) . ?
C1A N2A 1.357(3) . ?
C1A C18A 1.454(3) . ?
N2A C3A 1.380(3) . ?
C3A C4A 1.366(3) . ?
C3A C6A 1.471(3) . ?
C4A N5A 1.397(3) . ?
C4A C12A 1.476(3) . ?
C6A C7A 1.394(3) . ?
C6A C11A 1.397(3) . ?
C7A C8A 1.388(3) . ?
C8A C9A 1.380(4) . ?
C9A C10A 1.381(4) . ?
C10A C11A 1.391(4) . ?
C12A C13A 1.381(3) . ?
C12A C17A 1.406(3) . ?
C13A C14A 1.396(3) . ?
C14A C15A 1.376(4) . ?
C15A C16A 1.386(4) . ?
C16A C17A 1.385(3) . ?
C18A C23A 1.402(3) . ?
C18A C19A 1.422(3) . ?
C19A C20A 1.422(3) . ?
C20A C21A 1.392(3) . ?
C20A C24A 1.535(3) . ?
C21A C22A 1.396(3) . ?
C22A C23A 1.387(3) . ?
C22A C28A 1.538(3) . ?
C24A C27A 1.532(4) . ?
C24A C26A 1.541(4) . ?
C24A C25A 1.543(3) . ?
C28A C29A 1.502(4) . ?
C28A C31A 1.532(4) . ?
C28A C30A 1.545(4) . ?
O1S C1S 1.413(3) . ?
O2S C2S 1.421(3) . ?
O3S C3S 1.415(3) . ?

loop_
_geom_hbond_atom_site_label_D
_geom_hbond_atom_site_label_H
_geom_hbond_atom_site_label_A
_geom_hbond_distance_DH
_geom_hbond_distance_HA
_geom_hbond_distance_DA
_geom_hbond_angle_DHA
_geom_hbond_site_symmetry_A
N2A H2AA O1S 0.88 2.12 2.849(3) 140.1 .
O3S H3S O1 0.84 1.90 2.719(2) 165.0 .
O2S H2S O1A 0.84 2.03 2.851(2) 165.0 .
N2 H2A O3S 0.88 1.94 2.815(2) 174.6 2_676
O1S H1S O2S 0.84 1.91 2.749(3) 174.7 2_675

loop_
_geom_torsion_atom_site_label_1
_geom_torsion_atom_site_label_2
_geom_torsion_atom_site_label_3
_geom_torsion_atom_site_label_4
_geom_torsion
_geom_torsion_site_symmetry_1
_geom_torsion_site_symmetry_2
_geom_torsion_site_symmetry_3
_geom_torsion_site_symmetry_4
_geom_torsion_publ_flag
O1A Cu O1 C19 -162.45(16) . . . . ?
N5A Cu O1 C19 -63.1(2) . . . . ?
N5 Cu O1 C19 48.15(16) . . . . ?
N5 C1 N2 C3 0.5(2) . . . . y
C18 C1 N2 C3 -172.7(2) . . . . y
C1 N2 C3 C4 -0.5(2) . . . . y
C1 N2 C3 C6 178.5(2) . . . . ?
N2 C3 C4 N5 0.3(2) . . . . y
C6 C3 C4 N5 -178.5(2) . . . . ?
N2 C3 C4 C12 175.9(2) . . . . ?
C6 C3 C4 C12 -3.0(4) . . . . ?
N2 C1 N5 C4 -0.3(2) . . . . y
C18 C1 N5 C4 172.9(2) . . . . y
N2 C1 N5 Cu -171.92(13) . . . . ?
C18 C1 N5 Cu 1.2(3) . . . . ?
C3 C4 N5 C1 0.0(2) . . . . y
C12 C4 N5 C1 -176.0(2) . . . . ?
C3 C4 N5 Cu 170.95(15) . . . . ?
C12 C4 N5 Cu -5.0(3) . . . . ?
O1A Cu N5 C1 -126.39(17) . . . . ?
O1 Cu N5 C1 -25.83(17) . . . . ?
N5A Cu N5 C1 125.21(17) . . . . ?
O1A Cu N5 C4 63.8(2) . . . . ?
O1 Cu N5 C4 164.38(18) . . . . ?
N5A Cu N5 C4 -44.58(19) . . . . ?
C4 C3 C6 C7 126.0(3) . . . . y
N2 C3 C6 C7 -52.7(3) . . . . y
C4 C3 C6 C11 -52.9(4) . . . . y
N2 C3 C6 C11 128.4(2) . . . . y
C11 C6 C7 C8 0.4(4) . . . . ?
C3 C6 C7 C8 -178.6(2) . . . . ?
C6 C7 C8 C9 -0.4(4) . . . . ?
C7 C8 C9 C10 0.3(4) . . . . ?
C8 C9 C10 C11 -0.2(4) . . . . ?
C9 C10 C11 C6 0.1(4) . . . . ?
C7 C6 C11 C10 -0.2(4) . . . . ?
C3 C6 C11 C10 178.7(2) . . . . ?
C3 C4 C12 C17 137.1(3) . . . . y
N5 C4 C12 C17 -47.8(3) . . . . y
C3 C4 C12 C13 -45.8(4) . . . . y
N5 C4 C12 C13 129.3(2) . . . . y
C17 C12 C13 C14 0.7(4) . . . . ?
C4 C12 C13 C14 -176.4(2) . . . . ?
C12 C13 C14 C15 -1.1(4) . . . . ?
C13 C14 C15 C16 0.9(4) . . . . ?
C14 C15 C16 C17 -0.2(4) . . . . ?
C13 C12 C17 C16 -0.1(4) . . . . ?
C4 C12 C17 C16 177.0(2) . . . . ?
C15 C16 C17 C12 -0.2(4) . . . . ?
N5 C1 C18 C23 -159.3(2) . . . . y
N2 C1 C18 C23 12.7(3) . . . . y
N5 C1 C18 C19 13.8(3) . . . . y
N2 C1 C18 C19 -174.1(2) . . . . y
Cu O1 C19 C18 -47.3(3) . . . . ?
Cu O1 C19 C20 133.22(18) . . . . ?
C23 C18 C19 O1 -176.2(2) . . . . y
C1 C18 C19 O1 10.8(3) . . . . y
C23 C18 C19 C20 3.3(3) . . . . y
C1 C18 C19 C20 -169.7(2) . . . . y
O1 C19 C20 C21 176.9(2) . . . . y
C18 C19 C20 C21 -2.6(3) . . . . y
O1 C19 C20 C24 -6.0(3) . . . . ?
C18 C19 C20 C24 174.5(2) . . . . ?
C19 C20 C21 C22 0.3(4) . . . . y
C24 C20 C21 C22 -176.7(2) . . . . ?
C20 C21 C22 C23 1.2(4) . . . . y
C20 C21 C22 C28 176.9(2) . . . . ?
C21 C22 C23 C18 -0.6(3) . . . . y
C28 C22 C23 C18 -176.1(2) . . . . ?
C19 C18 C23 C22 -1.7(3) . . . . y
C1 C18 C23 C22 171.4(2) . . . . y
C21 C20 C24 C26 -120.9(2) . . . . ?
C19 C20 C24 C26 62.1(3) . . . . ?
C21 C20 C24 C25 118.2(2) . . . . ?
C19 C20 C24 C25 -58.8(3) . . . . ?
C21 C20 C24 C27 -0.1(3) . . . . ?
C19 C20 C24 C27 -177.0(2) . . . . ?
C23 C22 C28 C31 -7.9(4) . . . . ?
C21 C22 C28 C31 176.7(3) . . . . ?
C23 C22 C28 C30 -129.6(3) . . . . ?
C21 C22 C28 C30 55.0(3) . . . . ?
C23 C22 C28 C29 111.5(3) . . . . ?
C21 C22 C28 C29 -63.9(3) . . . . ?
O1 Cu O1A C19A -166.04(17) . . . . ?
N5A Cu O1A C19A 44.23(17) . . . . ?
N5 Cu O1A C19A -66.9(2) . . . . ?
N5A C1A N2A C3A 0.5(3) . . . . y
C18A C1A N2A C3A -172.9(2) . . . . y
C1A N2A C3A C4A -1.0(3) . . . . y
C1A N2A C3A C6A 175.2(2) . . . . ?
N2A C3A C4A N5A 1.1(3) . . . . y
C6A C3A C4A N5A -174.3(3) . . . . ?
N2A C3A C4A C12A -175.6(2) . . . . ?
C6A C3A C4A C12A 9.0(5) . . . . y
N2A C1A N5A C4A 0.1(3) . . . . y
C18A C1A N5A C4A 173.4(2) . . . . y
N2A C1A N5A Cu -168.55(15) . . . . ?
C18A C1A N5A Cu 4.7(3) . . . . ?
C3A C4A N5A C1A -0.8(3) . . . . y
C12A C4A N5A C1A 176.4(2) . . . . ?
C3A C4A N5A Cu 167.07(16) . . . . ?
C12A C4A N5A Cu -15.8(3) . . . . ?
O1A Cu N5A C1A -25.46(18) . . . . ?
O1 Cu N5A C1A -126.21(18) . . . . ?
N5 Cu N5A C1A 125.25(18) . . . . ?
O1A Cu N5A C4A 168.45(19) . . . . ?
O1 Cu N5A C4A 67.7(2) . . . . ?
N5 Cu N5A C4A -40.8(2) . . . . ?
C4A C3A C6A C7A -30.9(4) . . . . y
N2A C3A C6A C7A 154.2(2) . . . . y
C4A C3A C6A C11A 148.2(3) . . . . y
N2A C3A C6A C11A -26.7(4) . . . . y
C11A C6A C7A C8A 0.2(4) . . . . ?
C3A C6A C7A C8A 179.3(2) . . . . ?
C6A C7A C8A C9A -0.4(4) . . . . ?
C7A C8A C9A C10A 0.5(5) . . . . ?
C8A C9A C10A C11A -0.5(5) . . . . ?
C9A C10A C11A C6A 0.3(5) . . . . ?
C7A C6A C11A C10A -0.2(4) . . . . ?
C3A C6A C11A C10A -179.2(3) . . . . ?
C3A C4A C12A C13A -53.4(4) . . . . y
N5A C4A C12A C13A 130.2(2) . . . . y
C3A C4A C12A C17A 127.8(3) . . . . y
N5A C4A C12A C17A -48.6(3) . . . . y
C17A C12A C13A C14A -1.0(4) . . . . ?
C4A C12A C13A C14A -179.7(2) . . . . ?
C12A C13A C14A C15A 1.2(4) . . . . ?
C13A C14A C15A C16A -0.6(4) . . . . ?
C14A C15A C16A C17A -0.3(4) . . . . ?
C15A C16A C17A C12A 0.5(4) . . . . ?
C13A C12A C17A C16A 0.1(4) . . . . ?
C4A C12A C17A C16A 179.0(2) . . . . ?
N5A C1A C18A C23A -162.9(2) . . . . y
N2A C1A C18A C23A 9.4(3) . . . . y
N5A C1A C18A C19A 10.3(4) . . . . y
N2A C1A C18A C19A -177.4(2) . . . . y
Cu O1A C19A C20A 137.54(18) . . . . ?
Cu O1A C19A C18A -42.2(3) . . . . ?
C23A C18A C19A O1A -177.7(2) . . . . y
C1A C18A C19A O1A 9.1(3) . . . . y
C23A C18A C19A C20A 2.5(3) . . . . y
C1A C18A C19A C20A -170.6(2) . . . . y
O1A C19A C20A C21A 176.6(2) . . . . y
C18A C19A C20A C21A -3.7(3) . . . . y
O1A C19A C20A C24A -10.5(3) . . . . ?
C18A C19A C20A C24A 169.2(2) . . . . ?
C19A C20A C21A C22A 2.5(4) . . . . y
C24A C20A C21A C22A -170.3(2) . . . . ?
C20A C21A C22A C23A 0.0(4) . . . . y
C20A C21A C22A C28A 178.3(2) . . . . ?
C21A C22A C23A C18A -1.3(3) . . . . y
C28A C22A C23A C18A -179.6(2) . . . . ?
C19A C18A C23A C22A 0.0(4) . . . . y
C1A C18A C23A C22A 173.2(2) . . . . ?
C21A C20A C24A C27A -131.0(2) . . . . ?
C19A C20A C24A C27A 56.3(3) . . . . ?
C21A C20A C24A C26A 108.2(3) . . . . ?
C19A C20A C24A C26A -64.5(3) . . . . ?
C21A C20A C24A C25A -9.7(3) . . . . ?
C19A C20A C24A C25A 177.6(2) . . . . ?
C23A C22A C28A C29A -63.5(3) . . . . ?
C21A C22A C28A C29A 118.3(3) . . . . ?
C23A C22A C28A C31A 174.6(2) . . . . ?
C21A C22A C28A C31A -3.7(4) . . . . ?
C23A C22A C28A C30A 56.4(3) . . . . ?
C21A C22A C28A C30A -121.8(3) . . . . ?
